data_4344883
loop_
_publ_author_name
'Kilduff, Brandon J.'
'Fredrickson, Daniel C.'

_publ_section_title
;
 Chemical Pressure-Driven Incommensurability in CaPd5: Clues to
 High-Pressure Chemistry Offered by Complex Intermetallics.
;
_journal_issue 13
_journal_name_full 'Inorganic chemistry'
_journal_page_first 6781
_journal_page_last 6793
_journal_paper_doi 10.1021/acs.inorgchem.6b01124
_journal_volume 55
_journal_year 2016
_chemical_formula_analytical 'Ca1 Pd5.219'
_chemical_formula_iupac 'Ca1 Pd5.219'
_chemical_formula_structural 'Ca1 Pd5.219'
_chemical_formula_sum 'Ca Pd5.219'
_chemical_formula_weight 595.4
_chemical_name_systematic ' ?'
_space_group_IT_number 63
_space_group_ssg_name Cmcm(0\b0)s00
_symmetry_cell_setting orthorhombic
_symmetry_space_group_name_Hall '-C 2c 2'
_symmetry_space_group_name_H-M 'C m c m'
_cell_angle_alpha 90
_cell_angle_beta 90
_cell_angle_gamma 90
_cell_formula_units_Z 8
_cell_length_a 5.1604(11)
_cell_length_b 9.1488(18)
_cell_length_c 17.745(3)
_cell_measurement_reflns_used 2933
_cell_measurement_temperature 293
_cell_measurement_theta_max 27.0570
_cell_measurement_theta_min 4.4970
_cell_modulation_dimension 1
_cell_volume 837.8(3)
_computing_cell_refinement 'CrysAlisPro 1.171.38.41 (Rigaku OD, 2015)'
_computing_data_collection 'CrysAlisPro 1.171.38.41 (Rigaku OD, 2015)'
_computing_data_reduction 'CrysAlisPro 1.171.38.41 (Rigaku OD, 2015)'
_diffrn_ambient_temperature 293
_diffrn_detector 'CCD plate'
_diffrn_detector_area_resol_mean 16.1500
_diffrn_measured_fraction_theta_full 0.98
_diffrn_measured_fraction_theta_max 0.96
_diffrn_measurement_device 'four-circle diffractometer'
_diffrn_measurement_device_type 'Xcalibur, Eos'
_diffrn_measurement_method '\w scans'
_diffrn_measurement_specimen_support MiTeGen
_diffrn_radiation_monochromator graphite
_diffrn_radiation_probe x-ray
_diffrn_radiation_source 'X-ray tube'
_diffrn_radiation_type 'Mo K\a'
_diffrn_radiation_wavelength 0.71073
_diffrn_reflns_av_R_equivalents 0.0309
_diffrn_reflns_av_unetI/netI 0.0205
_diffrn_reflns_limit_h_max 6
_diffrn_reflns_limit_h_min -6
_diffrn_reflns_limit_index_m_1_max 3
_diffrn_reflns_limit_index_m_1_min -3
_diffrn_reflns_limit_k_max 11
_diffrn_reflns_limit_k_min -11
_diffrn_reflns_limit_l_max 22
_diffrn_reflns_limit_l_min -22
_diffrn_reflns_number 17521
_diffrn_reflns_theta_full 26.96
_diffrn_reflns_theta_max 27.23
_diffrn_reflns_theta_min 3.39
_diffrn_source 'fine-focus sealed X-ray tube'
_diffrn_source_current 40
_diffrn_source_power 2000
_diffrn_source_type 'Enhance (Mo) X-ray Source'
_diffrn_source_voltage 50
_exptl_absorpt_coefficient_mu 22.965
_exptl_absorpt_correction_T_max 0.00856
_exptl_absorpt_correction_T_min 0.00114
_exptl_absorpt_correction_type multi-scan
_exptl_absorpt_process_details
;
CrysAlisPro 1.171.38.41 (Rigaku Oxford Diffraction, 2015)
Spherical absorption correction
 using equivalent radius and absorption coefficient.
Empirical absorption correction using spherical harmonics,
 implemented in SCALE3 ABSPACK scaling algorithm.
;
_exptl_crystal_colour 'metallic gray'
_exptl_crystal_density_diffrn 9.441
_exptl_crystal_description needle
_exptl_crystal_F_000 2081
_exptl_crystal_size_max 0.0900
_exptl_crystal_size_mid 0.0210
_exptl_crystal_size_min 0.0119
_refine_diff_density_max 2.97
_refine_diff_density_min -2.84
_refine_ls_extinction_coef 245(9)
_refine_ls_extinction_method 'B-C type 1 Gaussian isotropic (Becker & Coppens, 1974)'
_refine_ls_goodness_of_fit_gt 1.71
_refine_ls_goodness_of_fit_ref 1.28
_refine_ls_number_constraints 0
_refine_ls_number_parameters 102
_refine_ls_number_reflns 3206
_refine_ls_number_restraints 0
_refine_ls_R_factor_all 0.0832
_refine_ls_R_factor_gt 0.0294
_refine_ls_shift/su_max 0.0170
_refine_ls_shift/su_mean 0.0016
_refine_ls_structure_factor_coef Fsqd
_refine_ls_weighting_details w=1/(\s^2^(I)+0.0004I^2^)
_refine_ls_weighting_scheme sigma
_refine_ls_wR_factor_gt 0.0721
_refine_ls_wR_factor_ref 0.0950
_reflns_number_gt 1096
_reflns_number_total 3206
_reflns_threshold_expression I>3\s(I)
_cod_data_source_file ic6b01124_si_002.cif
_cod_data_source_block I
_cod_depositor_comments
;
The following automatic conversions were performed:

'_diffrn_radiation_probe' value 'X-ray' changed to 'x-ray' according
to
/usr/data/users/saulius/crontab/automatic-downloads/current/ACS/lib/dictionaries/cif_core.dic
dictionary named 'cif_core.dic' version 2.4.2 from 2011-04-26.

Automatic conversion script
Id: cif_fix_values 4268 2015-11-12 08:31:59Z antanas 
;
_cod_original_formula_sum 'Ca1 Pd5.219'
_cod_database_code 4344883

loop_
_space_group_symop_id
_space_group_symop_operation_xyz
1 x,y,z
2 -x,-y,z+0.5
3 -x,y,-z+0.5
4 x,-y,-z
5 x+0.5,y+0.5,z
6 -x+0.5,-y+0.5,z+0.5
7 -x+0.5,y+0.5,-z+0.5
8 x+0.5,-y+0.5,-z
9 -x,-y,-z
10 x,y,-z+0.5
11 x,-y,z+0.5
12 -x,y,z
13 -x+0.5,-y+0.5,-z
14 x+0.5,y+0.5,-z+0.5
15 x+0.5,-y+0.5,z+0.5
16 -x+0.5,y+0.5,z

loop_
_space_group_symop_ssg_id
_space_group_symop_ssg_operation_algebraic
1 x1,x2,x3,x4
2 -x1,-x2,x3+1/2,-x4
3 -x1,x2,-x3+1/2,x4+1/2
4 x1,-x2,-x3,-x4+1/2
5 -x1,-x2,-x3,-x4
6 x1,x2,-x3+1/2,x4
7 x1,-x2,x3+1/2,-x4+1/2
8 -x1,x2,x3,x4+1/2
9 x1+1/2,x2+1/2,x3,x4
10 -x1+1/2,-x2+1/2,x3+1/2,-x4
11 -x1+1/2,x2+1/2,-x3+1/2,x4+1/2
12 x1+1/2,-x2+1/2,-x3,-x4+1/2
13 -x1+1/2,-x2+1/2,-x3,-x4
14 x1+1/2,x2+1/2,-x3+1/2,x4
15 x1+1/2,-x2+1/2,x3+1/2,-x4+1/2
16 -x1+1/2,x2+1/2,x3,x4+1/2

loop_
_atom_site_label
_atom_site_type_symbol
_atom_site_fract_x
_atom_site_fract_y
_atom_site_fract_z
_atom_site_adp_type
_atom_site_U_iso_or_equiv
_atom_site_site_symmetry_multiplicity
_atom_site_occupancy
_atom_site_calc_flag
Pd1 Pd 0.8058(2) 0 0 Uani 0.0213(3) 8 0.68 d
Pd2 Pd 0.68124(19) -0.17471(9) 0.00077(3) Uani 0.0165(2) 16 0.5195 d
Pd3 Pd 1 -0.33303(7) -0.25 Uani 0.00798(18) 4 1 d
Pd4 Pd 0.75017(9) -0.08314(5) -0.25 Uani 0.00784(14) 8 1 d
Pd5 Pd 1 -0.16558(7) -0.12071(2) Uani 0.00960(15) 8 1 d
Pd6 Pd 0.5 0.00086(8) 0.12105(3) Uani 0.01150(15) 8 1 d
Ca1 Ca 1 -0.16759(17) 0.14608(8) Uani 0.0105(4) 8 1 d

loop_
_atom_site_aniso_label
_atom_site_aniso_type_symbol
_atom_site_aniso_U_11
_atom_site_aniso_U_22
_atom_site_aniso_U_33
_atom_site_aniso_U_12
_atom_site_aniso_U_13
_atom_site_aniso_U_23
Pd1 Pd 0.0337(7) 0.0203(7) 0.0099(4) 0 0 -0.0026(5)
Pd2 Pd 0.0236(4) 0.0170(4) 0.0088(3) -0.0042(3) 0.0032(3) 0.0002(4)
Pd3 Pd 0.0082(3) 0.0067(3) 0.0090(3) 0 0 0
Pd4 Pd 0.0053(2) 0.0095(3) 0.0087(2) 0.00140(16) 0 0
Pd5 Pd 0.0091(2) 0.0136(3) 0.0061(3) 0 0 -0.0001(2)
Pd6 Pd 0.0110(2) 0.0154(3) 0.0081(2) 0 0 -0.0003(2)
Ca1 Ca 0.0078(6) 0.0103(6) 0.0136(6) 0 0 0.0011(6)

loop_
_atom_site_displace_Fourier_atom_site_label
_atom_site_displace_Fourier_axis
_atom_site_displace_Fourier_wave_vector_seq_id
_atom_site_displace_Fourier_param_cos
_atom_site_displace_Fourier_param_sin
Pd3 x 1 0.00189(17) 0.01593(15)
Pd3 y 1 0 0
Pd3 z 1 0 0
Pd4 x 1 0.00167(11) 0.01624(10)
Pd4 y 1 0.00037(9) -0.00001(7)
Pd4 z 1 0 0
Pd5 x 1 0.00266(13) 0.02465(11)
Pd5 y 1 0 0
Pd5 z 1 0 0
Pd5 x 2 0 0
Pd5 y 2 0.00070(18) 0.00214(10)
Pd5 z 2 0.00012(5) 0.00013(9)
Pd6 x 1 0.00013(13) 0.02356(12)
Pd6 y 1 0 0
Pd6 z 1 0 0
Pd6 x 2 0 0
Pd6 y 2 0.00020(14) 0.00135(12)
Pd6 z 2 -0.00030(6) 0.00019(7)
Ca1 x 1 -0.0043(3) 0.0214(3)
Ca1 y 1 0 0
Ca1 z 1 0 0
Ca1 x 2 0 0
Ca1 y 2 -0.0004(4) 0.0008(3)
Ca1 z 2 0.00041(12) 0.0003(2)

loop_
_atom_site_Fourier_wave_vector_seq_id
_jana_atom_site_fourier_wave_vector_q1_coeff
1 1
2 2

loop_
_atom_site_occ_special_func_atom_site_label
_atom_site_occ_special_func_crenel_c
_atom_site_occ_special_func_crenel_w
Pd1 0.25 0.68
Pd2 0.7734 0.5195

loop_
_atom_type_symbol
_atom_type_scat_dispersion_real
_atom_type_scat_dispersion_imag
_atom_type_scat_source
Ca 0.2262 0.3064 'International Tables Vol C tables 4.2.6.8 and 6.1.1.1'
Pd -0.9988 1.0072 'International Tables Vol C tables 4.2.6.8 and 6.1.1.1'

loop_
_cell_wave_vector_seq_id
_cell_wave_vector_x
_cell_wave_vector_y
_cell_wave_vector_z
1 0.000000 0.4398(2) 0.000000

loop_
_geom_angle_atom_site_label_1
_geom_angle_atom_site_label_2
_geom_angle_atom_site_label_3
_geom_angle_site_ssg_symmetry_1
_geom_angle_site_ssg_symmetry_3
_geom_angle_av
_geom_angle_min
_geom_angle_max
Pd1 Pd1 Pd1 5_6555 5_7555 126.02(17) 124.6(2) 126.74(16)
Pd1 Pd1 Pd2 5_6555 . 55.9(2) 54.9(2) 58.0(2)
Pd1 Pd1 Pd2 5_6555 4_5555 56.1(2) 54.9(2) 58.4(2)
Pd1 Pd1 Pd2 5_6555 5_6555 53.2(2) 52.92(19) 54.53(18)
Pd1 Pd1 Pd2 5_6555 5_7555 177.3(2) 177.0(2) 177.9(3)
Pd1 Pd1 Pd2 5_6555 13_6455 121.2(3) 118.7(3) 125.7(3)
Pd1 Pd1 Pd2 5_6555 8_6555 53.2(2) 52.85(19) 54.53(18)
Pd1 Pd1 Pd2 5_6555 8_7555 177.3(2) 176.4(3) 177.9(3)
Pd1 Pd1 Pd2 5_6555 16_6555 120.9(3) 118.7(3) 125.1(3)
Pd1 Pd1 Pd2 5_7555 . 70.2(2) 67.1(2) 71.5(2)
Pd1 Pd1 Pd2 5_7555 4_5555 70.0(2) 66.3(2) 71.5(2)
Pd1 Pd1 Pd2 5_7555 5_6555 177.3(3) 176.9(3) 177.7(3)
Pd1 Pd1 Pd2 5_7555 5_7555 54.7(2) 52.76(18) 56.09(18)
Pd1 Pd1 Pd2 5_7555 13_6455 112.6(3) 109.5(3) 116.5(3)
Pd1 Pd1 Pd2 5_7555 8_6555 177.3(3) 176.6(3) 177.7(3)
Pd1 Pd1 Pd2 5_7555 8_7555 54.6(2) 52.37(17) 56.09(18)
Pd1 Pd1 Pd2 5_7555 16_6555 112.8(4) 109.6(3) 116.5(3)
Pd2 Pd1 Pd2 . 5_6555 109.2(4) 108.2(4) 111.0(3)
Pd2 Pd1 Pd2 . 5_7555 125.0(4) 119.8(3) 126.9(4)
Pd2 Pd1 Pd2 . 8_6555 57.7(3) 57.7(3) 57.7(3)
Pd2 Pd1 Pd2 . 8_7555 68.3(3) 68.3(3) 68.3(3)
Pd2 Pd1 Pd2 . 16_6555 175.1(4) 173.4(4) 177.3(3)
Pd2 Pd1 Pd2 4_5555 5_6555 57.7(3) 57.7(3) 57.7(3)
Pd2 Pd1 Pd2 4_5555 5_7555 68.3(3) 68.3(3) 68.3(3)
Pd2 Pd1 Pd2 4_5555 13_6455 175.1(4) 173.4(4) 177.3(3)
Pd2 Pd1 Pd2 4_5555 8_6555 109.4(4) 108.2(4) 111.2(3)
Pd2 Pd1 Pd2 4_5555 8_7555 124.6(3) 118.6(3) 126.9(4)
Pd2 Pd1 Pd2 5_6555 5_7555 124.9(2) 123.8(2) 129.1(2)
Pd2 Pd1 Pd2 5_6555 13_6455 114.1(3) 107.8(2) 117.0(2)
Pd2 Pd1 Pd2 5_6555 8_6555 54.55(19) 52.75(19) 55.3(2)
Pd2 Pd1 Pd2 5_6555 8_7555 178.4(3) 177.0(3) 179.4(2)
Pd2 Pd1 Pd2 5_6555 16_6555 62.7(2) 54.6(2) 72.2(2)
Pd2 Pd1 Pd2 5_7555 13_6455 121.5(3) 117.2(3) 127.5(2)
Pd2 Pd1 Pd2 5_7555 8_6555 178.4(3) 177.0(3) 179.4(2)
Pd2 Pd1 Pd2 5_7555 8_7555 56.7(2) 56.5(2) 56.7(2)
Pd2 Pd1 Pd2 5_7555 16_6555 62.2(2) 56.8(2) 70.9(2)
Pd2 Pd1 Pd2 13_6455 8_6555 62.8(3) 54.6(2) 72.9(3)
Pd2 Pd1 Pd2 13_6455 8_7555 62.2(3) 56.8(3) 70.9(3)
Pd2 Pd1 Pd2 13_6455 16_6555 173.4(3) 171.2(3) 174.5(4)
Pd2 Pd1 Pd2 8_6555 8_7555 125.0(2) 123.8(2) 130.1(2)
Pd2 Pd1 Pd2 8_6555 16_6555 114.1(3) 107.8(2) 117.0(2)
Pd2 Pd1 Pd2 8_7555 16_6555 121.5(3) 117.2(3) 127.5(2)
Pd1 Pd2 Pd1 . 5_6555 70.9(3) 67.8(2) 72.1(3)
Pd1 Pd2 Pd1 . 5_7555 55.2(3) 54.0(3) 58.2(2)
Pd1 Pd2 Pd1 . 13_6455 175.0(4) 173.2(4) 179.8(4)
Pd1 Pd2 Pd2 . 12_4455 125.2(4) 123.5(3) 126.1(4)
Pd1 Pd2 Pd2 . 12_5455 108.9(4) 107.2(4) 112.2(4)
Pd1 Pd2 Pd2 . 8_6555 71.9(2) 71.9(2) 71.9(2)
Pd1 Pd2 Pd2 . 8_7555 57.2(2) 57.2(2) 57.2(2)
Pd1 Pd2 Pd1 5_6555 5_7555 125.0(2) 123.8(2) 130.1(2)
Pd1 Pd2 Pd1 5_6555 13_6455 118.9(3) 107.9(3) 125.7(3)
Pd1 Pd2 Pd2 5_6555 4_5555 62.7(2) 57.8(2) 69.5(2)
Pd1 Pd2 Pd2 5_6555 12_4455 55.2(2) 52.3(2) 56.0(2)
Pd1 Pd2 Pd2 5_6555 12_5455 178.8(3) 177.2(3) 179.8(3)
Pd1 Pd2 Pd2 5_6555 13_6455 121.4(4) 120.9(4) 121.9(4)
Pd1 Pd2 Pd2 5_6555 8_6555 50.4(2) 50.4(2) 50.4(2)
Pd1 Pd2 Pd2 5_6555 8_7555 178.4(3) 178.4(3) 178.4(3)
Pd1 Pd2 Pd1 5_7555 13_6455 116.1(3) 109.6(3) 122.0(3)
Pd1 Pd2 Pd2 5_7555 4_5555 61.7(2) 55.2(2) 68.3(2)
Pd1 Pd2 Pd2 5_7555 12_4455 179.0(4) 177.6(2) 180.0(5)
Pd1 Pd2 Pd2 5_7555 12_5455 54.3(2) 52.7(2) 55.7(2)
Pd1 Pd2 Pd2 5_7555 13_6455 112.9(4) 112.9(4) 113.0(4)
Pd1 Pd2 Pd2 5_7555 8_6555 176.1(3) 176.1(3) 176.1(3)
Pd1 Pd2 Pd2 5_7555 8_7555 54.5(3) 54.5(3) 54.5(3)
Pd1 Pd2 Pd2 13_6455 4_5555 174.1(4) 172.6(4) 175.0(4)
Pd1 Pd2 Pd2 13_6455 12_4455 63.6(2) 54.55(19) 70.5(3)
Pd1 Pd2 Pd2 13_6455 12_5455 61.9(2) 54.7(2) 69.6(2)
Pd1 Pd2 Pd2 13_6455 8_6555 106.4(3) 106.4(3) 106.4(3)
Pd1 Pd2 Pd2 13_6455 8_7555 124.6(3) 124.6(3) 124.6(3)
Pd2 Pd2 Pd2 4_5555 12_4455 118.5(4) 113.8(4) 125.4(4)
Pd2 Pd2 Pd2 4_5555 12_5455 116.3(4) 110.2(4) 123.0(4)
Pd2 Pd2 Pd2 4_5555 13_6455 178.3(4) 178.1(5) 178.5(4)
Pd2 Pd2 Pd2 4_5555 8_6555 108.2(4) 108.2(4) 108.2(4)
Pd2 Pd2 Pd2 4_5555 8_7555 122.8(4) 122.8(4) 122.8(4)
Pd2 Pd2 Pd2 12_4455 12_5455 125.5(3) 123.1(2) 126.8(3)
Pd2 Pd2 Pd2 12_4455 13_6455 66.2(3) 65.9(3) 66.4(3)
Pd2 Pd2 Pd2 12_4455 8_6555 51.8(2) 51.8(2) 51.8(2)
Pd2 Pd2 Pd2 12_4455 8_7555 179.1(3) 179.1(3) 179.1(3)
Pd2 Pd2 Pd2 12_5455 13_6455 57.5(2) 57.2(2) 57.7(2)
Pd2 Pd2 Pd2 12_5455 8_6555 175.9(3) 175.9(3) 175.9(3)
Pd2 Pd2 Pd2 12_5455 8_7555 55.0(3) 55.0(3) 55.0(3)
Pd2 Pd2 Pd2 13_6455 8_6555 70.5(3) 70.5(3) 70.5(3)
Pd2 Pd2 Pd2 13_6455 8_7555 58.5(3) 58.5(3) 58.5(3)
Pd2 Pd2 Pd2 8_6555 8_7555 129.0(2) 129.0(2) 129.0(2)
Pd1 Pd5 Pd1 . 9_5455 91.94(15) 88.13(14) 93.30(15)
Pd1 Pd5 Pd1 . 5_7555 52.94(17) 50.13(13) 58.21(15)
Pd1 Pd5 Pd2 . . 52.43(17) 49.37(15) 54.47(18)
Pd1 Pd5 Pd2 . 12_5455 92.12(19) 91.59(19) 93.3(2)
Pd1 Pd5 Pd2 . 5_7555 45.86(17) 42.54(14) 48.46(16)
Pd1 Pd5 Pd2 . 13_6455 58.31(18) 52.47(18) 60.2(2)
Pd1 Pd5 Pd2 . 8_7555 65.5(2) 56.17(19) 70.8(2)
Pd1 Pd5 Pd1 9_5455 5_7555 90.19(15) 88.86(15) 91.86(13)
Pd1 Pd5 Pd1 9_5455 13_6455 43.00(13) 40.73(9) 43.97(11)
Pd1 Pd5 Pd2 9_5455 . 83.66(18) 79.09(17) 87.69(19)
Pd1 Pd5 Pd2 9_5455 4_5555 119.33(15) 118.05(16) 120.03(15)
Pd1 Pd5 Pd2 9_5455 12_5455 30.38(17) 28.90(17) 32.13(16)
Pd1 Pd5 Pd2 9_5455 5_7555 92.00(15) 91.34(15) 92.26(15)
Pd1 Pd5 Pd2 9_5455 13_6455 48.17(18) 45.03(15) 53.30(19)
Pd1 Pd5 Pd2 9_5455 8_7555 43.93(16) 35.69(17) 51.69(17)
Pd1 Pd5 Pd1 5_7555 13_6455 91.92(15) 88.13(14) 93.30(15)
Pd1 Pd5 Pd2 5_7555 . 65.6(2) 56.17(19) 70.8(2)
Pd1 Pd5 Pd2 5_7555 4_5555 45.82(17) 42.25(13) 48.46(16)
Pd1 Pd5 Pd2 5_7555 12_5455 58.28(18) 52.47(18) 60.2(2)
Pd1 Pd5 Pd2 5_7555 13_6455 92.19(19) 91.59(19) 93.6(2)
Pd1 Pd5 Pd2 5_7555 8_7555 52.26(17) 48.98(16) 54.47(18)
Pd1 Pd5 Pd2 13_6455 . 43.83(16) 35.69(17) 51.69(17)
Pd1 Pd5 Pd2 13_6455 4_5555 92.00(15) 91.34(15) 92.26(15)
Pd1 Pd5 Pd2 13_6455 12_5455 48.12(18) 45.03(15) 53.30(19)
Pd1 Pd5 Pd2 13_6455 5_7555 119.34(15) 118.05(16) 120.03(15)
Pd1 Pd5 Pd2 13_6455 13_6455 30.38(17) 28.90(17) 32.13(16)
Pd1 Pd5 Pd2 13_6455 8_7555 83.66(18) 79.09(17) 87.69(19)
Pd2 Pd5 Pd2 . 4_5555 43.95(17) 37.64(15) 48.84(18)
Pd2 Pd5 Pd2 . 12_5455 64.2(2) 55.9(2) 72.0(3)
Pd2 Pd5 Pd2 . 13_6455 52.50(17) 51.78(17) 53.23(17)
Pd2 Pd5 Pd2 . 8_7555 68.5(3) 68.5(3) 68.5(3)
Pd2 Pd5 Pd2 4_5555 12_5455 93.1(2) 92.4(2) 93.8(2)
Pd2 Pd5 Pd2 4_5555 5_7555 40.29(18) 40.29(17) 40.29(18)
Pd2 Pd5 Pd2 4_5555 13_6455 90.35(18) 89.29(18) 90.85(19)
Pd2 Pd5 Pd2 4_5555 8_7555 87.1(2) 81.65(19) 89.5(2)
Pd2 Pd5 Pd2 12_5455 13_6455 55.9(2) 55.7(2) 56.0(2)
Pd2 Pd5 Pd2 12_5455 8_7555 52.50(18) 51.78(18) 53.23(18)
Pd2 Pd5 Pd2 5_7555 13_6455 93.1(2) 92.4(2) 93.8(2)
Pd2 Pd5 Pd2 5_7555 8_7555 43.95(17) 37.64(18) 48.84(17)
Pd2 Pd5 Pd2 13_6455 8_7555 64.3(3) 55.9(2) 72.0(3)
Pd1 Pd6 Pd1 . 5_6555 71.76(19) 70.11(16) 72.6(2)
Pd1 Pd6 Pd2 . . 53.70(16) 48.61(17) 57.88(18)
Pd1 Pd6 Pd2 . 4_5555 54.44(16) 49.27(17) 58.84(19)
Pd1 Pd6 Pd2 . 5_6555 62.3(2) 52.32(19) 72.2(2)
Pd1 Pd6 Pd2 . 13_6455 41.57(15) 30.72(16) 51.90(18)
Pd1 Pd6 Pd2 . 8_6555 62.5(2) 51.71(18) 71.4(2)
Pd1 Pd6 Pd2 . 16_6555 42.31(15) 32.69(15) 52.08(18)
Pd1 Pd6 Pd2 5_6555 . 62.4(2) 51.71(18) 71.4(2)
Pd1 Pd6 Pd2 5_6555 9_4555 42.21(15) 32.15(16) 52.08(18)
Pd1 Pd6 Pd2 5_6555 4_5555 62.2(2) 51.84(18) 72.2(2)
Pd1 Pd6 Pd2 5_6555 12_4455 41.45(15) 30.72(16) 51.90(18)
Pd1 Pd6 Pd2 5_6555 5_6555 54.47(16) 49.27(17) 58.84(19)
Pd1 Pd6 Pd2 5_6555 8_6555 53.90(16) 48.61(17) 58.40(19)
Pd2 Pd6 Pd2 . 9_4555 93.1(2) 92.1(2) 93.5(2)
Pd2 Pd6 Pd2 . 4_5555 59.7(2) 57.6(2) 60.7(2)
Pd2 Pd6 Pd2 . 12_4455 46.6(2) 44.0(2) 51.5(2)
Pd2 Pd6 Pd2 . 5_6555 91.2(2) 91.0(2) 91.6(2)
Pd2 Pd6 Pd2 . 8_6555 54.4(2) 54.4(2) 54.4(2)
Pd2 Pd6 Pd2 9_4555 4_5555 46.9(2) 44.64(18) 51.3(2)
Pd2 Pd6 Pd2 9_4555 12_4455 91.39(17) 90.68(17) 93.21(18)
Pd2 Pd6 Pd2 9_4555 5_6555 32.44(17) 32.04(17) 32.87(17)
Pd2 Pd6 Pd2 9_4555 8_6555 90.70(18) 89.65(18) 91.17(19)
Pd2 Pd6 Pd2 9_4555 16_6555 40.82(18) 40.77(17) 40.86(19)
Pd2 Pd6 Pd2 4_5555 12_4455 92.3(2) 92.1(2) 92.5(2)
Pd2 Pd6 Pd2 4_5555 5_6555 54.7(2) 54.7(2) 54.7(2)
Pd2 Pd6 Pd2 4_5555 8_6555 91.2(2) 91.0(2) 91.6(2)
Pd2 Pd6 Pd2 12_4455 5_6555 90.01(18) 89.52(18) 90.50(18)
Pd2 Pd6 Pd2 12_4455 13_6455 40.44(18) 40.36(19) 40.52(17)
Pd2 Pd6 Pd2 12_4455 8_6555 31.46(17) 31.08(17) 31.90(17)
Pd2 Pd6 Pd2 5_6555 13_6455 92.3(2) 92.1(2) 92.5(2)
Pd2 Pd6 Pd2 5_6555 8_6555 59.7(2) 57.55(18) 60.7(2)
Pd2 Pd6 Pd2 5_6555 16_6555 46.9(2) 44.6(2) 51.3(2)
Pd2 Pd6 Pd2 13_6455 8_6555 46.6(2) 43.98(18) 51.5(2)
Pd2 Pd6 Pd2 13_6455 16_6555 91.39(17) 90.68(17) 93.21(16)
Pd2 Pd6 Pd2 8_6555 16_6555 93.1(2) 92.1(2) 93.5(2)
Pd1 Ca1 Pd1 . 9_5455 81.89(15) 78.80(17) 83.12(16)
Pd1 Ca1 Pd1 . 5_7555 46.71(16) 44.99(14) 50.66(13)
Pd1 Ca1 Pd2 . . 46.16(15) 44.27(14) 47.19(15)
Pd1 Ca1 Pd2 . 12_5455 79.61(18) 78.66(17) 81.71(18)
Pd1 Ca1 Pd2 . 5_7555 42.02(16) 40.05(13) 43.74(15)
Pd1 Ca1 Pd2 . 13_6455 50.99(16) 46.16(16) 52.90(18)
Pd1 Ca1 Pd2 . 8_7555 57.3(2) 48.57(17) 61.7(2)
Pd1 Ca1 Pd1 9_5455 5_7555 82.57(14) 82.10(15) 83.60(13)
Pd1 Ca1 Pd1 9_5455 13_6455 41.14(12) 38.98(9) 42.04(13)
Pd1 Ca1 Pd2 9_5455 . 77.49(17) 73.58(16) 80.19(18)
Pd1 Ca1 Pd2 9_5455 12_5455 30.96(15) 29.68(15) 31.78(15)
Pd1 Ca1 Pd2 9_5455 5_7555 82.95(14) 81.85(15) 83.85(15)
Pd1 Ca1 Pd2 9_5455 13_6455 44.04(16) 42.59(15) 47.01(17)
Pd1 Ca1 Pd2 9_5455 8_7555 40.33(14) 35.29(16) 45.49(15)
Pd1 Ca1 Pd1 5_7555 13_6455 81.91(15) 78.80(17) 83.12(16)
Pd1 Ca1 Pd2 5_7555 . 57.3(2) 48.57(17) 61.7(2)
Pd1 Ca1 Pd2 5_7555 4_5555 41.99(16) 39.84(13) 43.74(15)
Pd1 Ca1 Pd2 5_7555 12_5455 50.97(16) 46.16(16) 52.90(18)
Pd1 Ca1 Pd2 5_7555 13_6455 79.74(18) 78.66(17) 82.09(19)
Pd1 Ca1 Pd2 5_7555 8_7555 46.05(15) 44.03(14) 47.19(15)
Pd1 Ca1 Pd2 13_6455 . 40.26(14) 35.29(16) 45.49(15)
Pd1 Ca1 Pd2 13_6455 4_5555 82.95(14) 81.85(15) 83.85(15)
Pd1 Ca1 Pd2 13_6455 12_5455 44.01(16) 42.59(15) 47.01(17)
Pd1 Ca1 Pd2 13_6455 13_6455 30.96(15) 29.68(15) 31.78(15)
Pd1 Ca1 Pd2 13_6455 8_7555 77.49(17) 73.58(16) 80.19(18)
Pd2 Ca1 Pd2 . 4_5555 39.93(16) 34.95(14) 44.09(17)
Pd2 Ca1 Pd2 . 12_5455 55.9(2) 48.9(2) 62.6(2)
Pd2 Ca1 Pd2 . 13_6455 46.29(15) 45.90(15) 46.70(15)
Pd2 Ca1 Pd2 . 8_7555 58.5(2) 58.5(2) 58.5(2)
Pd2 Ca1 Pd2 4_5555 12_5455 82.2(2) 81.38(19) 83.4(2)
Pd2 Ca1 Pd2 4_5555 5_7555 38.11(17) 38.11(16) 38.11(16)
Pd2 Ca1 Pd2 4_5555 13_6455 81.43(17) 81.33(17) 81.88(17)
Pd2 Ca1 Pd2 4_5555 8_7555 78.62(19) 74.85(18) 80.17(19)
Pd2 Ca1 Pd2 12_5455 13_6455 49.7(2) 49.6(2) 49.8(2)
Pd2 Ca1 Pd2 12_5455 8_7555 46.29(16) 45.90(16) 46.70(16)
Pd2 Ca1 Pd2 5_7555 13_6455 82.2(2) 81.38(19) 83.4(2)
Pd2 Ca1 Pd2 5_7555 8_7555 39.93(16) 34.95(17) 44.09(15)
Pd2 Ca1 Pd2 13_6455 8_7555 56.0(2) 48.9(2) 62.6(2)

loop_
_geom_bond_atom_site_label_1
_geom_bond_atom_site_label_2
_geom_bond_site_ssg_symmetry_2
_geom_bond_distance_av
_geom_bond_distance_min
_geom_bond_distance_max
Pd1 Pd1 5_6555 3.118(16) 3.066(18) 3.146(18)
Pd1 Pd1 5_7555 2.668(14) 2.621(16) 2.759(16)
Pd1 Pd2 . 2.639(5) 2.554(7) 2.700(7)
Pd1 Pd2 4_5555 2.642(6) 2.554(7) 2.711(7)
Pd1 Pd2 5_6555 2.883(14) 2.658(16) 3.150(16)
Pd1 Pd2 5_7555 2.936(14) 2.635(17) 3.078(17)
Pd1 Pd2 13_6455 2.680(6) 2.570(8) 2.751(8)
Pd1 Pd2 8_6555 2.882(14) 2.650(16) 3.150(16)
Pd1 Pd2 8_7555 2.935(14) 2.635(17) 3.078(17)
Pd1 Pd2 16_6555 2.682(6) 2.577(8) 2.751(8)
Pd2 Pd2 4_5555 2.724(7) 2.677(8) 2.745(8)
Pd2 Pd2 12_4455 2.900(15) 2.714(17) 3.124(17)
Pd2 Pd2 12_5455 2.904(15) 2.714(17) 3.148(17)
Pd2 Pd2 13_6455 2.606(6) 2.604(6) 2.607(6)
Pd2 Pd2 8_6555 2.801(16) 2.801(16) 2.801(16)
Pd2 Pd2 8_7555 2.915(17) 2.915(17) 2.915(17)
Pd5 Pd1 . 2.865(5) 2.641(7) 3.513(7)
Pd5 Pd1 9_5455 4.049(5) 3.151(7) 4.720(7)
Pd5 Pd1 5_7555 2.867(5) 2.641(7) 3.559(7)
Pd5 Pd1 13_6455 4.051(5) 3.151(7) 4.720(7)
Pd5 Pd2 . 2.695(9) 2.578(10) 2.727(10)
Pd5 Pd2 4_5555 4.107(7) 3.516(8) 4.508(8)
Pd5 Pd2 12_5455 2.790(8) 2.627(9) 3.212(9)
Pd5 Pd2 5_7555 4.113(7) 3.516(8) 4.508(8)
Pd5 Pd2 13_6455 2.788(8) 2.627(9) 3.212(9)
Pd5 Pd2 8_7555 2.695(9) 2.578(10) 2.727(10)
Pd6 Pd1 . 2.689(7) 2.607(7) 2.744(7)
Pd6 Pd1 5_6555 2.688(7) 2.607(7) 2.744(7)
Pd6 Pd2 . 2.869(8) 2.643(9) 3.331(9)
Pd6 Pd2 9_4555 3.985(7) 3.408(8) 4.456(8)
Pd6 Pd2 4_5555 2.878(8) 2.677(9) 3.300(9)
Pd6 Pd2 12_4455 4.016(7) 3.401(8) 4.488(8)
Pd6 Pd2 5_6555 2.882(8) 2.677(9) 3.300(9)
Pd6 Pd2 13_6455 4.011(7) 3.401(8) 4.488(8)
Pd6 Pd2 8_6555 2.865(8) 2.643(9) 3.331(9)
Pd6 Pd2 16_6555 3.990(7) 3.408(8) 4.456(8)
Ca1 Pd1 . 3.220(6) 2.961(7) 3.842(7)
Ca1 Pd1 9_5455 4.294(6) 3.521(7) 4.886(7)
Ca1 Pd1 5_7555 3.221(6) 2.961(7) 3.881(7)
Ca1 Pd1 13_6455 4.296(6) 3.521(7) 4.886(7)
Ca1 Pd2 . 3.047(9) 2.968(10) 3.075(10)
Ca1 Pd2 4_5555 4.398(8) 3.820(9) 4.734(9)
Ca1 Pd2 12_5455 3.159(9) 2.998(9) 3.552(9)
Ca1 Pd2 5_7555 4.403(8) 3.820(9) 4.734(9)
Ca1 Pd2 13_6455 3.157(9) 2.998(9) 3.552(9)
Ca1 Pd2 8_7555 3.047(9) 2.968(10) 3.075(10)

loop_
_jana_atom_site_displace_legendre_atom_site_label
_jana_atom_site_displace_legendre_axis
_jana_atom_site_displace_legendre_param_order
_jana_atom_site_displace_legendre_param_coeff
Pd1 x 1 0
Pd1 y 1 -0.0964(3)
Pd1 z 1 0.00323(16)
Pd1 x 2 -0.0912(9)
Pd1 y 2 0
Pd1 z 2 0
Pd1 x 3 0
Pd1 y 3 -0.0099(5)
Pd1 z 3 -0.0013(3)
Pd1 x 4 -0.0027(13)
Pd1 y 4 0
Pd1 z 4 0
Pd2 x 1 0.0150(5)
Pd2 y 1 -0.0679(2)
Pd2 z 1 -0.0011(2)
Pd2 x 2 0.0619(8)
Pd2 y 2 0
Pd2 z 2 0
Pd2 x 3 -0.0012(10)
Pd2 y 3 -0.0023(5)
Pd2 z 3 0.0004(4)
Pd2 x 4 0.0116(11)
Pd2 y 4 0.0052(4)
Pd2 z 4 -0.0010(3)

loop_
_jana_atom_site_u_legendre_atom_site_label
_jana_atom_site_u_legendre_tens_elem
_jana_atom_site_u_legendre_param_order
_jana_atom_site_u_legendre_param_coeff
Pd1 U11 1 0
Pd1 U22 1 0
Pd1 U33 1 0
Pd1 U12 1 0.0278(10)
Pd1 U13 1 0.0004(12)
Pd1 U23 1 0
Pd1 U11 2 0.0398(17)
Pd1 U22 2 0.0053(17)
Pd1 U33 2 0.0061(13)
Pd1 U12 2 0
Pd1 U13 2 0
Pd1 U23 2 -0.0018(16)
Pd2 U11 1 0.0075(8)
Pd2 U22 1 0.0043(10)
Pd2 U33 1 0.0005(7)
Pd2 U12 1 -0.0157(7)
Pd2 U13 1 -0.0010(9)
Pd2 U23 1 -0.0016(6)
Pd2 U11 2 0.0165(12)
Pd2 U22 2 0.0159(14)
Pd2 U33 2 0.0027(11)
Pd2 U12 2 -0.0110(9)
Pd2 U13 2 0.0044(9)
Pd2 U23 2 -0.0001(12)
